data_7105055
loop_
_publ_author_name
'Kim, Min Jung'
'Swamy, K M K'
'Lee, Kyung Mi'
'Jagdale, Arun R'
'Kim, Youngmee'
'Kim, Sung-Jin'
'Yoo, Kyung Ho'
'Yoon, Juyoung'

_publ_section_title
;
 Pyrophosphate selective fluorescent chemosensors based on
 coumarin-DPA-Cu(II) complexes.
;
_journal_issue 46
_journal_name_full 'Chemical communications (Cambridge, England)'
_journal_page_first 7215
_journal_page_last 7217
_journal_paper_doi 10.1039/b913809a
_journal_year 2009
_chemical_formula_sum 'C22 H19 Cu N5 O9'
_chemical_formula_weight 560.96
_chemical_name_systematic
;
?
;
_space_group_IT_number 19
_symmetry_cell_setting orthorhombic
_symmetry_space_group_name_Hall 'P 2ac 2ab'
_symmetry_space_group_name_H-M 'P 21 21 21'
_atom_sites_solution_hydrogens geom
_atom_sites_solution_primary direct
_atom_sites_solution_secondary difmap
_audit_creation_method SHELXL-97
_cell_angle_alpha 90.00
_cell_angle_beta 90.00
_cell_angle_gamma 90.00
_cell_formula_units_Z 4
_cell_length_a 8.8036(10)
_cell_length_b 13.0269(15)
_cell_length_c 19.063(2)
_cell_measurement_reflns_used 2392
_cell_measurement_temperature 170(2)
_cell_measurement_theta_max 24.21
_cell_measurement_theta_min 2.55
_cell_volume 2186.2(4)
_computing_cell_refinement 'Bruker SMART'
_computing_data_collection 'Bruker SMART'
_computing_data_reduction 'Bruker SAINT'
_computing_molecular_graphics 'Bruker SHELXTL'
_computing_publication_material 'Bruker SHELXTL'
_computing_structure_refinement 'SHELXL-97 (Sheldrick, 1997)'
_computing_structure_solution 'SHELXS-97 (Sheldrick, 1990)'
_diffrn_ambient_temperature 170(2)
_diffrn_measured_fraction_theta_full 0.999
_diffrn_measured_fraction_theta_max 0.999
_diffrn_measurement_device_type 'CCD area detector'
_diffrn_measurement_method 'phi and omega scans'
_diffrn_radiation_monochromator graphite
_diffrn_radiation_source 'fine-focus sealed tube'
_diffrn_radiation_type MoK\a
_diffrn_radiation_wavelength 0.71073
_diffrn_reflns_av_R_equivalents 0.0707
_diffrn_reflns_av_sigmaI/netI 0.1112
_diffrn_reflns_limit_h_max 8
_diffrn_reflns_limit_h_min -10
_diffrn_reflns_limit_k_max 13
_diffrn_reflns_limit_k_min -16
_diffrn_reflns_limit_l_max 23
_diffrn_reflns_limit_l_min -23
_diffrn_reflns_number 12120
_diffrn_reflns_theta_full 26.00
_diffrn_reflns_theta_max 26.00
_diffrn_reflns_theta_min 1.89
_exptl_absorpt_coefficient_mu 1.068
_exptl_absorpt_correction_type none
_exptl_crystal_colour blue
_exptl_crystal_density_diffrn 1.704
_exptl_crystal_density_method 'not measured'
_exptl_crystal_description plate
_exptl_crystal_F_000 1148
_exptl_crystal_size_max 0.15
_exptl_crystal_size_mid 0.08
_exptl_crystal_size_min 0.02
_refine_diff_density_max 0.403
_refine_diff_density_min -1.004
_refine_diff_density_rms 0.129
_refine_ls_abs_structure_details 'Flack H D (1983), Acta Cryst. A39, 876-881'
_refine_ls_abs_structure_Flack -0.006(14)
_refine_ls_extinction_method none
_refine_ls_goodness_of_fit_ref 0.838
_refine_ls_hydrogen_treatment constr
_refine_ls_matrix_type full
_refine_ls_number_parameters 335
_refine_ls_number_reflns 4295
_refine_ls_number_restraints 0
_refine_ls_restrained_S_all 0.838
_refine_ls_R_factor_all 0.0676
_refine_ls_R_factor_gt 0.0421
_refine_ls_shift/su_max 0.000
_refine_ls_shift/su_mean 0.000
_refine_ls_structure_factor_coef Fsqd
_refine_ls_weighting_details 'calc w=1/[\s^2^(Fo^2^)+(0.0244P)^2^+0.0000P] where P=(Fo^2^+2Fc^2^)/3'
_refine_ls_weighting_scheme calc
_refine_ls_wR_factor_gt 0.0698
_refine_ls_wR_factor_ref 0.0740
_reflns_number_gt 2985
_reflns_number_total 4295
_reflns_threshold_expression >2sigma(I)
_cod_data_source_file b913809a.txt
_cod_data_source_block ym99p212121
_cod_depositor_comments
;
The following automatic conversions were performed:
'_symmetry_cell_setting' value 'Orthorhombic' changed to 'orthorhombic'
according to '/home/saulius/struct/CIF-dictionaries/cif_core.dic'
dictionary named 'cif_core.dic' version 2.4.1 from 2010-06-29.

Automatic conversion script
Id: cif_fix_enum 1527 2010-12-29 10:47:43Z saulius 
;
_cod_original_sg_symbol_H-M P2(1)2(1)2(1)
_cod_database_code 7105055

loop_
_symmetry_equiv_pos_as_xyz
'x, y, z'
'-x+1/2, -y, z+1/2'
'-x, y+1/2, -z+1/2'
'x+1/2, -y+1/2, -z'

loop_
_atom_site_label
_atom_site_type_symbol
_atom_site_fract_x
_atom_site_fract_y
_atom_site_fract_z
_atom_site_U_iso_or_equiv
_atom_site_adp_type
_atom_site_occupancy
_atom_site_symmetry_multiplicity
_atom_site_calc_flag
_atom_site_refinement_flags
_atom_site_disorder_assembly
_atom_site_disorder_group
Cu1 Cu 0.56246(6) 0.42097(4) 0.16546(3) 0.02281(13) Uani 1 1 d . . .
N1 N 0.6776(4) 0.5508(2) 0.16642(18) 0.0217(8) Uani 1 1 d . . .
N2 N 0.3950(4) 0.5072(2) 0.12448(15) 0.0203(9) Uani 1 1 d . . .
N3 N 0.4086(4) 0.3126(2) 0.16064(17) 0.0221(8) Uani 1 1 d . . .
C1 C 0.8251(5) 0.5617(3) 0.1726(2) 0.0264(10) Uani 1 1 d . . .
H1 H 0.8856 0.5021 0.1792 0.032 Uiso 1 1 calc R . .
C2 C 0.8964(5) 0.6561(3) 0.1699(2) 0.0317(11) Uani 1 1 d . . .
H2 H 1.0037 0.6618 0.1737 0.038 Uiso 1 1 calc R . .
C3 C 0.8063(5) 0.7417(3) 0.1616(2) 0.0352(11) Uani 1 1 d . . .
H3 H 0.8512 0.8080 0.1608 0.042 Uiso 1 1 calc R . .
C4 C 0.6541(5) 0.7317(3) 0.1547(2) 0.0273(10) Uani 1 1 d . . .
H4 H 0.5922 0.7907 0.1481 0.033 Uiso 1 1 calc R . .
C5 C 0.5886(5) 0.6346(3) 0.1573(2) 0.0197(9) Uani 1 1 d . . .
C6 C 0.4206(5) 0.6136(3) 0.1522(2) 0.0252(10) Uani 1 1 d . . .
H6A H 0.3735 0.6204 0.1991 0.030 Uiso 1 1 calc R . .
H6B H 0.3726 0.6644 0.1205 0.030 Uiso 1 1 calc R . .
C7 C 0.2500(4) 0.4623(3) 0.1495(2) 0.0248(11) Uani 1 1 d . . .
H7A H 0.1664 0.4811 0.1172 0.030 Uiso 1 1 calc R . .
H7B H 0.2253 0.4893 0.1967 0.030 Uiso 1 1 calc R . .
C8 C 0.2670(5) 0.3460(3) 0.1524(2) 0.0222(10) Uani 1 1 d . . .
C9 C 0.1422(5) 0.2800(3) 0.1496(2) 0.0314(12) Uani 1 1 d . . .
H9 H 0.0422 0.3059 0.1433 0.038 Uiso 1 1 calc R . .
C10 C 0.1684(6) 0.1758(3) 0.1560(2) 0.0401(13) Uani 1 1 d . . .
H10 H 0.0860 0.1288 0.1541 0.048 Uiso 1 1 calc R . .
C11 C 0.3131(6) 0.1406(3) 0.1652(2) 0.0360(11) Uani 1 1 d . . .
H11 H 0.3319 0.0691 0.1701 0.043 Uiso 1 1 calc R . .
C12 C 0.4329(6) 0.2103(3) 0.1673(2) 0.0309(10) Uani 1 1 d . . .
H12 H 0.5336 0.1857 0.1735 0.037 Uiso 1 1 calc R . .
C13 C 0.3929(4) 0.5038(3) 0.04557(18) 0.0190(10) Uani 1 1 d . . .
H13A H 0.3855 0.4313 0.0304 0.023 Uiso 1 1 calc R . .
H13B H 0.3008 0.5398 0.0287 0.023 Uiso 1 1 calc R . .
C14 C 0.5289(5) 0.5512(3) 0.01185(18) 0.0202(10) Uani 1 1 d . . .
C15 C 0.5224(5) 0.6495(3) -0.0105(2) 0.0241(11) Uani 1 1 d . . .
H15 H 0.4265 0.6830 -0.0110 0.029 Uiso 1 1 calc R . .
C16 C 0.6535(6) 0.7060(3) -0.0336(2) 0.0260(11) Uani 1 1 d . . .
C17 C 0.8001(5) 0.5505(3) -0.02064(19) 0.0198(10) Uani 1 1 d . . .
C18 C 0.9385(5) 0.5065(3) -0.02916(19) 0.0240(9) Uani 1 1 d . . .
H18 H 1.0210 0.5456 -0.0471 0.029 Uiso 1 1 calc R . .
C19 C 0.9589(5) 0.4032(3) -0.01132(19) 0.0251(10) Uani 1 1 d . . .
C20 C 0.8365(5) 0.3479(3) 0.0156(2) 0.0245(11) Uani 1 1 d . . .
H20 H 0.8507 0.2785 0.0293 0.029 Uiso 1 1 calc R . .
C21 C 0.6952(5) 0.3925(3) 0.0226(2) 0.0235(11) Uani 1 1 d . . .
H21 H 0.6127 0.3525 0.0394 0.028 Uiso 1 1 calc R . .
C22 C 0.6712(5) 0.4969(3) 0.00503(19) 0.0204(10) Uani 1 1 d . . .
O1 O 0.6565(4) 0.7974(2) -0.04822(15) 0.0324(8) Uani 1 1 d . . .
O2 O 0.7874(3) 0.6533(2) -0.03887(14) 0.0242(7) Uani 1 1 d . . .
O3 O 1.0913(4) 0.3536(2) -0.02048(15) 0.0322(8) Uani 1 1 d . . .
H3A H 1.1493 0.3895 -0.0455 0.048 Uiso 1 1 calc R . .
N11 N 0.7364(5) 0.3378(3) 0.2598(2) 0.0362(10) Uani 1 1 d . . .
O11 O 0.7357(4) 0.3339(2) 0.19312(16) 0.0347(8) Uani 1 1 d . . .
O12 O 0.6321(4) 0.3869(2) 0.28884(16) 0.0459(10) Uani 1 1 d . . .
O13 O 0.8387(5) 0.2975(3) 0.29335(19) 0.0724(13) Uani 1 1 d . . .
N21 N 0.7922(5) 0.0300(2) 0.1583(2) 0.0316(9) Uani 1 1 d . . .
O21 O 0.8141(4) 0.0678(3) 0.09820(14) 0.0492(9) Uani 1 1 d . . .
O22 O 0.9017(4) 0.0030(3) 0.19406(15) 0.0462(9) Uani 1 1 d . . .
O23 O 0.6611(4) 0.0176(2) 0.17942(17) 0.0512(10) Uani 1 1 d . . .

loop_
_atom_site_aniso_label
_atom_site_aniso_U_11
_atom_site_aniso_U_22
_atom_site_aniso_U_33
_atom_site_aniso_U_23
_atom_site_aniso_U_13
_atom_site_aniso_U_12
Cu1 0.0235(3) 0.0206(2) 0.0243(2) 0.0013(3) -0.0018(3) 0.0006(3)
N1 0.019(2) 0.026(2) 0.0199(17) -0.0027(18) -0.0038(19) -0.0032(14)
N2 0.023(2) 0.024(2) 0.0141(17) -0.0042(15) 0.0003(15) -0.0047(15)
N3 0.028(2) 0.0210(18) 0.0176(17) 0.0058(17) -0.002(2) -0.0011(15)
C1 0.024(3) 0.029(3) 0.027(2) 0.001(2) 0.000(2) -0.0001(19)
C2 0.020(3) 0.041(3) 0.035(3) 0.001(3) 0.002(3) -0.010(2)
C3 0.050(3) 0.032(3) 0.023(2) -0.001(2) 0.006(3) -0.017(2)
C4 0.032(3) 0.024(2) 0.026(3) 0.001(2) 0.002(2) -0.002(2)
C5 0.019(3) 0.023(2) 0.017(2) -0.0044(19) -0.001(2) -0.0004(18)
C6 0.029(3) 0.027(2) 0.020(2) -0.0021(17) -0.002(2) 0.006(2)
C7 0.018(3) 0.032(2) 0.025(3) -0.0006(19) 0.004(2) -0.0027(19)
C8 0.021(3) 0.029(2) 0.017(3) 0.0029(19) -0.003(2) -0.012(2)
C9 0.029(3) 0.044(3) 0.022(3) 0.002(2) 0.002(2) -0.010(2)
C10 0.058(4) 0.041(3) 0.021(3) -0.001(2) 0.005(3) -0.028(3)
C11 0.060(4) 0.028(3) 0.020(2) 0.001(2) 0.000(3) -0.008(2)
C12 0.040(3) 0.032(2) 0.021(2) 0.002(2) -0.005(3) -0.002(2)
C13 0.020(3) 0.020(2) 0.017(2) 0.0011(18) -0.0008(18) -0.0018(17)
C14 0.027(3) 0.023(2) 0.0102(19) -0.0034(16) 0.0002(18) -0.0062(18)
C15 0.026(3) 0.024(2) 0.022(2) 0.0018(19) 0.000(2) -0.001(2)
C16 0.033(3) 0.028(3) 0.017(2) 0.001(2) 0.003(2) -0.001(2)
C17 0.026(3) 0.017(2) 0.017(2) 0.0010(17) -0.0009(19) -0.0060(18)
C18 0.025(3) 0.022(2) 0.025(2) -0.0014(17) 0.000(2) 0.001(2)
C19 0.026(3) 0.028(3) 0.021(2) -0.0026(19) -0.006(2) 0.004(2)
C20 0.029(3) 0.020(2) 0.025(2) 0.003(2) -0.002(2) 0.003(2)
C21 0.030(3) 0.023(3) 0.018(2) 0.0054(18) 0.002(2) -0.005(2)
C22 0.025(3) 0.020(2) 0.016(2) -0.0022(19) 0.003(2) 0.003(2)
O1 0.038(2) 0.0191(17) 0.0400(19) 0.0055(14) 0.0083(16) -0.0053(15)
O2 0.027(2) 0.0205(17) 0.0250(17) 0.0035(13) 0.0029(15) -0.0001(14)
O3 0.029(2) 0.0270(17) 0.0410(19) 0.0045(14) 0.0045(16) 0.0060(15)
N11 0.023(3) 0.032(2) 0.054(3) 0.023(2) -0.003(2) 0.0084(19)
O11 0.036(2) 0.034(2) 0.035(2) -0.0025(15) 0.0013(16) 0.0061(15)
O12 0.049(3) 0.050(2) 0.038(2) 0.0098(16) -0.0047(18) -0.0006(17)
O13 0.052(3) 0.078(3) 0.087(3) 0.041(2) -0.017(2) 0.014(2)
N21 0.028(3) 0.031(2) 0.036(2) -0.002(2) -0.001(2) -0.0004(18)
O21 0.046(2) 0.075(3) 0.0268(17) 0.0111(19) 0.0032(16) 0.0046(19)
O22 0.033(2) 0.060(2) 0.046(2) 0.0189(17) -0.0101(17) -0.0072(17)
O23 0.028(2) 0.070(2) 0.056(2) 0.016(2) 0.0048(19) 0.0032(18)

loop_
_atom_type_symbol
_atom_type_description
_atom_type_scat_dispersion_real
_atom_type_scat_dispersion_imag
_atom_type_scat_source
C C 0.0033 0.0016 'International Tables Vol C Tables 4.2.6.8 and 6.1.1.4'
H H 0.0000 0.0000 'International Tables Vol C Tables 4.2.6.8 and 6.1.1.4'
N N 0.0061 0.0033 'International Tables Vol C Tables 4.2.6.8 and 6.1.1.4'
O O 0.0106 0.0060 'International Tables Vol C Tables 4.2.6.8 and 6.1.1.4'
Cu Cu 0.3201 1.2651 'International Tables Vol C Tables 4.2.6.8 and 6.1.1.4'

loop_
_geom_angle_atom_site_label_1
_geom_angle_atom_site_label_2
_geom_angle_atom_site_label_3
_geom_angle
_geom_angle_site_symmetry_1
_geom_angle_site_symmetry_3
_geom_angle_publ_flag
N3 Cu1 N1 166.95(14) . . ?
N3 Cu1 O11 97.64(13) . . ?
N1 Cu1 O11 95.33(13) . . ?
N3 Cu1 N2 82.97(13) . . ?
N1 Cu1 N2 84.34(13) . . ?
O11 Cu1 N2 172.63(12) . . ?
C1 N1 C5 119.8(3) . . ?
C1 N1 Cu1 127.1(3) . . ?
C5 N1 Cu1 113.1(3) . . ?
C7 N2 C6 112.4(3) . . ?
C7 N2 C13 107.4(3) . . ?
C6 N2 C13 112.4(3) . . ?
C7 N2 Cu1 106.6(2) . . ?
C6 N2 Cu1 105.6(2) . . ?
C13 N2 Cu1 112.4(2) . . ?
C8 N3 C12 118.8(4) . . ?
C8 N3 Cu1 114.7(3) . . ?
C12 N3 Cu1 126.5(3) . . ?
N1 C1 C2 122.9(4) . . ?
N1 C1 H1 118.6 . . ?
C2 C1 H1 118.6 . . ?
C3 C2 C1 117.6(4) . . ?
C3 C2 H2 121.2 . . ?
C1 C2 H2 121.2 . . ?
C4 C3 C2 120.3(4) . . ?
C4 C3 H3 119.9 . . ?
C2 C3 H3 119.9 . . ?
C3 C4 C5 119.6(4) . . ?
C3 C4 H4 120.2 . . ?
C5 C4 H4 120.2 . . ?
N1 C5 C4 119.8(4) . . ?
N1 C5 C6 115.5(3) . . ?
C4 C5 C6 124.7(4) . . ?
N2 C6 C5 109.7(3) . . ?
N2 C6 H6A 109.7 . . ?
C5 C6 H6A 109.7 . . ?
N2 C6 H6B 109.7 . . ?
C5 C6 H6B 109.7 . . ?
H6A C6 H6B 108.2 . . ?
N2 C7 C8 108.6(3) . . ?
N2 C7 H7A 110.0 . . ?
C8 C7 H7A 110.0 . . ?
N2 C7 H7B 110.0 . . ?
C8 C7 H7B 110.0 . . ?
H7A C7 H7B 108.3 . . ?
N3 C8 C9 122.7(4) . . ?
N3 C8 C7 115.0(3) . . ?
C9 C8 C7 122.2(4) . . ?
C10 C9 C8 118.0(4) . . ?
C10 C9 H9 121.0 . . ?
C8 C9 H9 121.0 . . ?
C11 C10 C9 119.8(4) . . ?
C11 C10 H10 120.1 . . ?
C9 C10 H10 120.1 . . ?
C10 C11 C12 119.4(4) . . ?
C10 C11 H11 120.3 . . ?
C12 C11 H11 120.3 . . ?
N3 C12 C11 121.3(5) . . ?
N3 C12 H12 119.4 . . ?
C11 C12 H12 119.4 . . ?
C14 C13 N2 114.1(3) . . ?
C14 C13 H13A 108.7 . . ?
N2 C13 H13A 108.7 . . ?
C14 C13 H13B 108.7 . . ?
N2 C13 H13B 108.7 . . ?
H13A C13 H13B 107.6 . . ?
C15 C14 C22 118.2(4) . . ?
C15 C14 C13 119.6(4) . . ?
C22 C14 C13 122.1(3) . . ?
C14 C15 C16 123.2(4) . . ?
C14 C15 H15 118.4 . . ?
C16 C15 H15 118.4 . . ?
O1 C16 O2 116.9(4) . . ?
O1 C16 C15 125.8(4) . . ?
O2 C16 C15 117.3(4) . . ?
C18 C17 O2 116.7(4) . . ?
C18 C17 C22 123.5(4) . . ?
O2 C17 C22 119.8(4) . . ?
C17 C18 C19 119.5(4) . . ?
C17 C18 H18 120.2 . . ?
C19 C18 H18 120.2 . . ?
O3 C19 C20 118.0(4) . . ?
O3 C19 C18 122.8(4) . . ?
C20 C19 C18 119.1(4) . . ?
C21 C20 C19 121.0(4) . . ?
C21 C20 H20 119.5 . . ?
C19 C20 H20 119.5 . . ?
C20 C21 C22 121.1(4) . . ?
C20 C21 H21 119.5 . . ?
C22 C21 H21 119.5 . . ?
C21 C22 C17 115.8(4) . . ?
C21 C22 C14 125.3(4) . . ?
C17 C22 C14 118.9(3) . . ?
C16 O2 C17 122.3(3) . . ?
C19 O3 H3A 109.5 . . ?
O13 N11 O12 122.0(4) . . ?
O13 N11 O11 120.6(4) . . ?
O12 N11 O11 117.4(4) . . ?
N11 O11 Cu1 104.4(3) . . ?
O22 N21 O23 121.0(4) . . ?
O22 N21 O21 119.6(4) . . ?
O23 N21 O21 119.3(4) . . ?

loop_
_geom_bond_atom_site_label_1
_geom_bond_atom_site_label_2
_geom_bond_distance
_geom_bond_site_symmetry_2
_geom_bond_publ_flag
Cu1 N3 1.959(3) . ?
Cu1 N1 1.971(3) . ?
Cu1 O11 1.972(3) . ?
Cu1 N2 2.012(3) . ?
N1 C1 1.312(5) . ?
N1 C5 1.355(4) . ?
N2 C7 1.483(5) . ?
N2 C6 1.501(4) . ?
N2 C13 1.505(4) . ?
N3 C8 1.330(5) . ?
N3 C12 1.355(4) . ?
C1 C2 1.382(5) . ?
C1 H1 0.9500 . ?
C2 C3 1.377(6) . ?
C2 H2 0.9500 . ?
C3 C4 1.353(6) . ?
C3 H3 0.9500 . ?
C4 C5 1.392(5) . ?
C4 H4 0.9500 . ?
C5 C6 1.506(6) . ?
C6 H6A 0.9900 . ?
C6 H6B 0.9900 . ?
C7 C8 1.524(5) . ?
C7 H7A 0.9900 . ?
C7 H7B 0.9900 . ?
C8 C9 1.396(5) . ?
C9 C10 1.383(6) . ?
C9 H9 0.9500 . ?
C10 C11 1.365(6) . ?
C10 H10 0.9500 . ?
C11 C12 1.392(6) . ?
C11 H11 0.9500 . ?
C12 H12 0.9500 . ?
C13 C14 1.493(5) . ?
C13 H13A 0.9900 . ?
C13 H13B 0.9900 . ?
C14 C15 1.351(5) . ?
C14 C22 1.445(5) . ?
C15 C16 1.437(6) . ?
C15 H15 0.9500 . ?
C16 O1 1.223(5) . ?
C16 O2 1.368(5) . ?
C17 C18 1.356(6) . ?
C17 O2 1.388(4) . ?
C17 C22 1.419(5) . ?
C18 C19 1.400(5) . ?
C18 H18 0.9500 . ?
C19 O3 1.344(5) . ?
C19 C20 1.394(6) . ?
C20 C21 1.379(6) . ?
C20 H20 0.9500 . ?
C21 C22 1.417(5) . ?
C21 H21 0.9500 . ?
O3 H3A 0.8400 . ?
N11 O13 1.223(5) . ?
N11 O12 1.248(4) . ?
N11 O11 1.272(4) . ?
N21 O22 1.231(4) . ?
N21 O23 1.233(4) . ?
N21 O21 1.262(4) . ?

loop_
_geom_torsion_atom_site_label_1
_geom_torsion_atom_site_label_2
_geom_torsion_atom_site_label_3
_geom_torsion_atom_site_label_4
_geom_torsion
_geom_torsion_site_symmetry_1
_geom_torsion_site_symmetry_2
_geom_torsion_site_symmetry_3
_geom_torsion_site_symmetry_4
_geom_torsion_publ_flag
N3 Cu1 N1 C1 -176.4(5) . . . . ?
O11 Cu1 N1 C1 9.6(4) . . . . ?
N2 Cu1 N1 C1 -163.0(4) . . . . ?
N3 Cu1 N1 C5 1.4(8) . . . . ?
O11 Cu1 N1 C5 -172.6(3) . . . . ?
N2 Cu1 N1 C5 14.7(3) . . . . ?
N3 Cu1 N2 C7 29.3(2) . . . . ?
N1 Cu1 N2 C7 -147.7(2) . . . . ?
N3 Cu1 N2 C6 149.0(2) . . . . ?
N3 Cu1 N2 C13 -88.1(2) . . . . ?
N1 Cu1 N2 C13 94.9(2) . . . . ?
N1 Cu1 N3 C8 -3.1(8) . . . . ?
O11 Cu1 N3 C8 170.9(3) . . . . ?
N2 Cu1 N3 C8 -16.5(3) . . . . ?
N1 Cu1 N3 C12 179.4(5) . . . . ?
O11 Cu1 N3 C12 -6.6(4) . . . . ?
N2 Cu1 N3 C12 166.0(4) . . . . ?
C5 N1 C1 C2 -0.3(7) . . . . ?
Cu1 N1 C1 C2 177.4(3) . . . . ?
N1 C1 C2 C3 1.2(7) . . . . ?
C1 C2 C3 C4 -1.6(7) . . . . ?
C2 C3 C4 C5 1.2(8) . . . . ?
C1 N1 C5 C4 -0.2(7) . . . . ?
Cu1 N1 C5 C4 -178.2(3) . . . . ?
C1 N1 C5 C6 -178.8(4) . . . . ?
Cu1 N1 C5 C6 3.2(5) . . . . ?
C3 C4 C5 N1 -0.2(7) . . . . ?
C3 C4 C5 C6 178.3(4) . . . . ?
C7 N2 C6 C5 151.8(3) . . . . ?
C13 N2 C6 C5 -86.9(4) . . . . ?
Cu1 N2 C6 C5 36.0(3) . . . . ?
N1 C5 C6 N2 -27.1(5) . . . . ?
C4 C5 C6 N2 154.4(4) . . . . ?
C6 N2 C7 C8 -151.4(3) . . . . ?
C13 N2 C7 C8 84.4(4) . . . . ?
Cu1 N2 C7 C8 -36.2(3) . . . . ?
C12 N3 C8 C9 -0.8(6) . . . . ?
Cu1 N3 C8 C9 -178.5(3) . . . . ?
C12 N3 C8 C7 176.7(4) . . . . ?
Cu1 N3 C8 C7 -1.0(5) . . . . ?
N2 C7 C8 N3 25.6(5) . . . . ?
N2 C7 C8 C9 -156.9(3) . . . . ?
N3 C8 C9 C10 0.4(6) . . . . ?
C7 C8 C9 C10 -176.9(4) . . . . ?
C8 C9 C10 C11 0.2(7) . . . . ?
C9 C10 C11 C12 -0.5(7) . . . . ?
C8 N3 C12 C11 0.4(7) . . . . ?
Cu1 N3 C12 C11 177.9(3) . . . . ?
C10 C11 C12 N3 0.2(7) . . . . ?
C7 N2 C13 C14 177.2(3) . . . . ?
C6 N2 C13 C14 53.1(4) . . . . ?
Cu1 N2 C13 C14 -65.9(4) . . . . ?
N2 C13 C14 C15 -96.2(4) . . . . ?
N2 C13 C14 C22 80.8(4) . . . . ?
C22 C14 C15 C16 -6.9(6) . . . . ?
C13 C14 C15 C16 170.2(4) . . . . ?
C14 C15 C16 O1 -173.0(4) . . . . ?
C14 C15 C16 O2 6.2(6) . . . . ?
O2 C17 C18 C19 179.6(3) . . . . ?
C22 C17 C18 C19 -0.8(6) . . . . ?
C17 C18 C19 O3 177.8(3) . . . . ?
C17 C18 C19 C20 -0.7(6) . . . . ?
O3 C19 C20 C21 -176.3(4) . . . . ?
C18 C19 C20 C21 2.2(6) . . . . ?
C19 C20 C21 C22 -2.3(6) . . . . ?
C20 C21 C22 C17 0.9(6) . . . . ?
C20 C21 C22 C14 -178.6(4) . . . . ?
C18 C17 C22 C21 0.7(6) . . . . ?
O2 C17 C22 C21 -179.7(3) . . . . ?
C18 C17 C22 C14 -179.8(4) . . . . ?
O2 C17 C22 C14 -0.2(5) . . . . ?
C15 C14 C22 C21 -176.7(4) . . . . ?
C13 C14 C22 C21 6.2(6) . . . . ?
C15 C14 C22 C17 3.8(5) . . . . ?
C13 C14 C22 C17 -173.2(3) . . . . ?
O1 C16 O2 C17 177.0(3) . . . . ?
C15 C16 O2 C17 -2.2(5) . . . . ?
C18 C17 O2 C16 179.1(3) . . . . ?
C22 C17 O2 C16 -0.5(5) . . . . ?
O13 N11 O11 Cu1 -174.3(4) . . . . ?
O12 N11 O11 Cu1 3.3(4) . . . . ?
N3 Cu1 O11 N11 -92.7(3) . . . . ?
N1 Cu1 O11 N11 85.9(3) . . . . ?
